data_1561543
loop_
_publ_author_name
'Han, Shujuan'
'Bai, Chunyan'
'Zhang, Bingbing'
'Yang, Zhihua'
'Pan, Shilie'

_publ_section_title
;
 Synthesis, structure and optical properties of two isotypic crystals,
 Na3MO4Cl (M=W, Mo)
;
_journal_name_full 'Journal of Solid State Chemistry'
_journal_page_first 14
_journal_page_last 18
_journal_paper_doi 10.1016/j.jssc.2016.01.009
_journal_volume 237
_journal_year 2016
_chemical_formula_sum 'Cl Mo Na3 O4'
_chemical_formula_weight 264.36
_space_group_IT_number 129
_space_group_name_Hall '-P 4a 2a'
_space_group_name_H-M_alt 'P 4/n m m :2'
_symmetry_cell_setting tetragonal
_symmetry_space_group_name_H-M 'P 4/n m m :2'
_atom_sites_solution_primary direct
_atom_sites_solution_secondary difmap
_audit_creation_method SHELXL-97
_cell_angle_alpha 90.00
_cell_angle_beta 90.00
_cell_angle_gamma 90.00
_cell_formula_units_Z 2
_cell_length_a 7.4942(12)
_cell_length_b 7.4942(12)
_cell_length_c 5.3409(18)
_cell_measurement_reflns_used 1174
_cell_measurement_temperature 296(2)
_cell_measurement_theta_max 27.41
_cell_measurement_theta_min 3.82
_cell_volume 299.96(12)
_computing_cell_refinement 'Bruker SMART'
_computing_data_collection 'Bruker SMART'
_computing_data_reduction 'Bruker SAINT'
_computing_molecular_graphics 'Bruker SHELXTL'
_computing_publication_material 'Bruker SHELXTL'
_computing_structure_refinement 'SHELXL-97 (Sheldrick, 1997)'
_computing_structure_solution 'SHELXS-97 (Sheldrick, 1990)'
_diffrn_ambient_temperature 296(2)
_diffrn_measured_fraction_theta_full 1.000
_diffrn_measured_fraction_theta_max 1.000
_diffrn_radiation_monochromator graphite
_diffrn_radiation_source 'fine-focus sealed tube'
_diffrn_radiation_type MoK\a
_diffrn_radiation_wavelength 0.71073
_diffrn_reflns_av_R_equivalents 0.0195
_diffrn_reflns_av_sigmaI/netI 0.0130
_diffrn_reflns_limit_h_max 9
_diffrn_reflns_limit_h_min -9
_diffrn_reflns_limit_k_max 9
_diffrn_reflns_limit_k_min -5
_diffrn_reflns_limit_l_max 6
_diffrn_reflns_limit_l_min -6
_diffrn_reflns_number 1747
_diffrn_reflns_theta_full 27.41
_diffrn_reflns_theta_max 27.41
_diffrn_reflns_theta_min 3.82
_exptl_absorpt_coefficient_mu 2.771
_exptl_absorpt_correction_T_max 0.7455
_exptl_absorpt_correction_T_min 0.6552
_exptl_absorpt_correction_type numerical
_exptl_absorpt_process_details Face-indexed
_exptl_crystal_colour colorless
_exptl_crystal_density_diffrn 2.927
_exptl_crystal_density_method 'not measured'
_exptl_crystal_description block
_exptl_crystal_F_000 248
_exptl_crystal_size_max 0.15
_exptl_crystal_size_mid 0.13
_exptl_crystal_size_min 0.08
_refine_diff_density_max 0.318
_refine_diff_density_min -0.507
_refine_diff_density_rms 0.072
_refine_ls_extinction_coef 0.051(4)
_refine_ls_extinction_expression Fc^*^=kFc[1+0.001xFc^2^\l^3^/sin(2\q)]^-1/4^
_refine_ls_extinction_method SHELXL
_refine_ls_goodness_of_fit_ref 1.187
_refine_ls_matrix_type full
_refine_ls_number_parameters 20
_refine_ls_number_reflns 217
_refine_ls_number_restraints 0
_refine_ls_restrained_S_all 1.187
_refine_ls_R_factor_all 0.0127
_refine_ls_R_factor_gt 0.0124
_refine_ls_shift/su_max 0.000
_refine_ls_shift/su_mean 0.000
_refine_ls_structure_factor_coef Fsqd
_refine_ls_weighting_details 'calc w=1/[\s^2^(Fo^2^)+(0.0191P)^2^+0.0689P] where P=(Fo^2^+2Fc^2^)/3'
_refine_ls_weighting_scheme calc
_refine_ls_wR_factor_gt 0.0333
_refine_ls_wR_factor_ref 0.0334
_reflns_number_gt 210
_reflns_number_total 217
_reflns_threshold_expression >2sigma(I)
_cod_data_source_file JSSC-2016-237-14.cif
_cod_data_source_block 2
_cod_depositor_comments
;
The following automatic conversions were performed:

data item '_exptl_absorpt_correction_type' value 'Numerical' was
changed to 'numerical' in accordance with the built-in table derived
from the CIF Core dictionary named 'cif_core.dic' version 2.4.5 last
updated on 2014-11-21.

data item '_symmetry_cell_setting' value 'Tetragonal' was changed to
'tetragonal' in accordance with the built-in table derived from the
CIF Core dictionary named 'cif_core.dic' version 2.4.5 last updated
on 2014-11-21.

Automatic conversion script
Id: cif_fix_values 8369 2020-08-20 11:38:08Z andrius 
;
_cod_original_sg_symbol_H-M P4/nmm
_cod_database_code 1561543

loop_
_symmetry_equiv_pos_as_xyz
'x, y, z'
'-x+1/2, -y+1/2, z'
'-y+1/2, x, z'
'y, -x+1/2, z'
'-x, y+1/2, -z'
'x+1/2, -y, -z'
'y+1/2, x+1/2, -z'
'-y, -x, -z'
'-x, -y, -z'
'x-1/2, y-1/2, -z'
'y-1/2, -x, -z'
'-y, x-1/2, -z'
'x, -y-1/2, z'
'-x-1/2, y, z'
'-y-1/2, -x-1/2, z'
'y, x, z'

loop_
_atom_site_label
_atom_site_type_symbol
_atom_site_fract_x
_atom_site_fract_y
_atom_site_fract_z
_atom_site_U_iso_or_equiv
_atom_site_adp_type
_atom_site_occupancy
_atom_site_symmetry_multiplicity
_atom_site_calc_flag
_atom_site_refinement_flags
_atom_site_disorder_assembly
_atom_site_disorder_group
Na1 Na 0.5000 0.0000 0.0000 0.0222(3) Uani 1 4 d S . .
Na2 Na 0.2500 0.2500 0.6358(3) 0.0159(3) Uani 1 8 d S . .
Mo1 Mo 0.7500 0.2500 -0.5000 0.01055(17) Uani 1 8 d S . .
O1 O 0.56163(18) 0.2500 -0.3025(2) 0.0208(3) Uani 1 2 d S . .
Cl1 Cl 0.2500 0.2500 0.15215(16) 0.0180(2) Uani 1 8 d S . .

loop_
_atom_site_aniso_label
_atom_site_aniso_U_11
_atom_site_aniso_U_22
_atom_site_aniso_U_33
_atom_site_aniso_U_23
_atom_site_aniso_U_13
_atom_site_aniso_U_12
Na1 0.0211(4) 0.0211(4) 0.0243(6) 0.0007(3) -0.0007(3) 0.0043(5)
Na2 0.0164(5) 0.0164(5) 0.0149(7) 0.000 0.000 0.000
Mo1 0.01008(18) 0.01008(18) 0.0115(2) 0.000 0.000 0.000
O1 0.0138(7) 0.0273(7) 0.0213(7) 0.000 0.0036(6) 0.000
Cl1 0.0204(3) 0.0204(3) 0.0130(4) 0.000 0.000 0.000

loop_
_atom_type_symbol
_atom_type_description
_atom_type_scat_dispersion_real
_atom_type_scat_dispersion_imag
_atom_type_scat_source
O O 0.0106 0.0060 'International Tables Vol C Tables 4.2.6.8 and 6.1.1.4'
Na Na 0.0362 0.0249 'International Tables Vol C Tables 4.2.6.8 and 6.1.1.4'
Cl Cl 0.1484 0.1585 'International Tables Vol C Tables 4.2.6.8 and 6.1.1.4'
Mo Mo -1.6832 0.6857 'International Tables Vol C Tables 4.2.6.8 and 6.1.1.4'

loop_
_geom_angle_atom_site_label_1
_geom_angle_atom_site_label_2
_geom_angle_atom_site_label_3
_geom_angle
_geom_angle_site_symmetry_1
_geom_angle_site_symmetry_3
O1 Na1 O1 180.00(5) 12_655 4
O1 Na1 O1 97.99(6) 12_655 .
O1 Na1 O1 82.01(6) 4 .
O1 Na1 O1 82.01(6) 12_655 9_655
O1 Na1 O1 97.99(6) 4 9_655
O1 Na1 O1 180.0 . 9_655
O1 Na1 Cl1 78.99(3) 12_655 9_655
O1 Na1 Cl1 101.01(3) 4 9_655
O1 Na1 Cl1 101.01(3) . 9_655
O1 Na1 Cl1 78.99(3) 9_655 9_655
O1 Na1 Cl1 101.01(3) 12_655 .
O1 Na1 Cl1 78.99(3) 4 .
O1 Na1 Cl1 78.99(3) . .
O1 Na1 Cl1 101.01(3) 9_655 .
Cl1 Na1 Cl1 180.0 9_655 .
O1 Na1 Na2 45.60(3) 12_655 9_656
O1 Na1 Na2 134.40(3) 4 9_656
O1 Na1 Na2 134.40(3) . 9_656
O1 Na1 Na2 45.60(3) 9_655 9_656
Cl1 Na1 Na2 53.33(3) 9_655 9_656
Cl1 Na1 Na2 126.67(3) . 9_656
O1 Na1 Na2 134.40(3) 12_655 1_554
O1 Na1 Na2 45.60(3) 4 1_554
O1 Na1 Na2 45.60(3) . 1_554
O1 Na1 Na2 134.40(3) 9_655 1_554
Cl1 Na1 Na2 126.67(3) 9_655 1_554
Cl1 Na1 Na2 53.33(3) . 1_554
Na2 Na1 Na2 180.0 9_656 1_554
O1 Na1 Na1 138.11(2) 12_655 4
O1 Na1 Na1 41.89(2) 4 4
O1 Na1 Na1 100.57(3) . 4
O1 Na1 Na1 79.43(3) 9_655 4
Cl1 Na1 Na1 132.534(5) 9_655 4
Cl1 Na1 Na1 47.466(5) . 4
Na2 Na1 Na1 124.752(11) 9_656 4
Na2 Na1 Na1 55.248(11) 1_554 4
O1 Na1 Na1 79.43(3) 12_655 3
O1 Na1 Na1 100.57(3) 4 3
O1 Na1 Na1 41.89(2) . 3
O1 Na1 Na1 138.11(2) 9_655 3
Cl1 Na1 Na1 132.534(5) 9_655 3
Cl1 Na1 Na1 47.466(5) . 3
Na2 Na1 Na1 124.752(12) 9_656 3
Na2 Na1 Na1 55.248(12) 1_554 3
Na1 Na1 Na1 90.0 4 3
O1 Na1 Na1 41.89(2) 12_655 4_655
O1 Na1 Na1 138.11(2) 4 4_655
O1 Na1 Na1 79.43(3) . 4_655
O1 Na1 Na1 100.57(3) 9_655 4_655
Cl1 Na1 Na1 47.466(5) 9_655 4_655
Cl1 Na1 Na1 132.534(5) . 4_655
Na2 Na1 Na1 55.248(12) 9_656 4_655
Na2 Na1 Na1 124.752(11) 1_554 4_655
Na1 Na1 Na1 180.0 4 4_655
Na1 Na1 Na1 90.0 3 4_655
O1 Na1 Na1 100.57(3) 12_655 3_545
O1 Na1 Na1 79.43(3) 4 3_545
O1 Na1 Na1 138.11(2) . 3_545
O1 Na1 Na1 41.89(2) 9_655 3_545
Cl1 Na1 Na1 47.466(5) 9_655 3_545
Cl1 Na1 Na1 132.534(5) . 3_545
Na2 Na1 Na1 55.248(12) 9_656 3_545
Na2 Na1 Na1 124.752(12) 1_554 3_545
Na1 Na1 Na1 90.0 4 3_545
Na1 Na1 Na1 180.0 3 3_545
Na1 Na1 Na1 90.0 4_655 3_545
O1 Na2 O1 88.883(13) 2_556 3_556
O1 Na2 O1 163.95(9) 2_556 1_556
O1 Na2 O1 88.883(13) 3_556 1_556
O1 Na2 O1 88.883(13) 2_556 4_556
O1 Na2 O1 163.95(9) 3_556 4_556
O1 Na2 O1 88.883(13) 1_556 4_556
O1 Na2 Cl1 98.02(5) 2_556 .
O1 Na2 Cl1 98.02(5) 3_556 .
O1 Na2 Cl1 98.02(5) 1_556 .
O1 Na2 Cl1 98.02(5) 4_556 .
O1 Na2 Cl1 81.98(5) 2_556 1_556
O1 Na2 Cl1 81.98(5) 3_556 1_556
O1 Na2 Cl1 81.98(5) 1_556 1_556
O1 Na2 Cl1 81.98(5) 4_556 1_556
Cl1 Na2 Cl1 180.0 . 1_556
O1 Na2 Na1 118.81(5) 2_556 3_556
O1 Na2 Na1 49.68(3) 3_556 3_556
O1 Na2 Na1 49.68(3) 1_556 3_556
O1 Na2 Na1 118.81(5) 4_556 3_556
Cl1 Na2 Na1 126.28(2) . 3_556
Cl1 Na2 Na1 53.72(2) 1_556 3_556
O1 Na2 Na1 49.68(3) 2_556 2_556
O1 Na2 Na1 49.68(3) 3_556 2_556
O1 Na2 Na1 118.81(5) 1_556 2_556
O1 Na2 Na1 118.81(5) 4_556 2_556
Cl1 Na2 Na1 126.28(2) . 2_556
Cl1 Na2 Na1 53.72(2) 1_556 2_556
Na1 Na2 Na1 69.50(2) 3_556 2_556
O1 Na2 Na1 118.81(5) 2_556 1_556
O1 Na2 Na1 118.81(5) 3_556 1_556
O1 Na2 Na1 49.68(3) 1_556 1_556
O1 Na2 Na1 49.68(3) 4_556 1_556
Cl1 Na2 Na1 126.28(2) . 1_556
Cl1 Na2 Na1 53.72(2) 1_556 1_556
Na1 Na2 Na1 69.50(2) 3_556 1_556
Na1 Na2 Na1 107.44(5) 2_556 1_556
O1 Na2 Na1 49.68(3) 2_556 4_556
O1 Na2 Na1 118.81(5) 3_556 4_556
O1 Na2 Na1 118.81(5) 1_556 4_556
O1 Na2 Na1 49.68(3) 4_556 4_556
Cl1 Na2 Na1 126.28(2) . 4_556
Cl1 Na2 Na1 53.72(2) 1_556 4_556
Na1 Na2 Na1 107.44(5) 3_556 4_556
Na1 Na2 Na1 69.50(2) 2_556 4_556
Na1 Na2 Na1 69.50(2) 1_556 4_556
O1 Mo1 O1 110.99(5) 12_654 2_655
O1 Mo1 O1 106.47(9) 12_654 11_664
O1 Mo1 O1 110.99(5) 2_655 11_664
O1 Mo1 O1 110.99(5) 12_654 .
O1 Mo1 O1 106.47(9) 2_655 .
O1 Mo1 O1 110.99(5) 11_664 .
Mo1 O1 Na2 135.21(8) . 1_554
Mo1 O1 Na1 122.09(4) . 3
Na2 O1 Na1 84.72(4) 1_554 3
Mo1 O1 Na1 122.09(4) . .
Na2 O1 Na1 84.72(4) 1_554 .
Na1 O1 Na1 96.22(5) 3 .
Na2 Cl1 Na2 180.0 . 1_554
Na2 Cl1 Na1 107.050(18) . 4
Na2 Cl1 Na1 72.950(18) 1_554 4
Na2 Cl1 Na1 107.050(18) . 3
Na2 Cl1 Na1 72.950(18) 1_554 3
Na1 Cl1 Na1 145.90(4) 4 3
Na2 Cl1 Na1 107.050(18) . .
Na2 Cl1 Na1 72.950(18) 1_554 .
Na1 Cl1 Na1 85.068(10) 4 .
Na1 Cl1 Na1 85.068(10) 3 .
Na2 Cl1 Na1 107.050(18) . 2
Na2 Cl1 Na1 72.950(18) 1_554 2
Na1 Cl1 Na1 85.068(10) 4 2
Na1 Cl1 Na1 85.068(10) 3 2
Na1 Cl1 Na1 145.90(4) . 2

loop_
_geom_bond_atom_site_label_1
_geom_bond_atom_site_label_2
_geom_bond_distance
_geom_bond_site_symmetry_2
Na1 O1 2.5167(10) 12_655
Na1 O1 2.5167(10) 4
Na1 O1 2.5167(10) .
Na1 O1 2.5167(10) 9_655
Na1 Cl1 2.7714(5) 9_655
Na1 Cl1 2.7714(5) .
Na1 Na2 3.2868(10) 9_656
Na1 Na2 3.2868(10) 1_554
Na1 Na1 3.7471(6) 4
Na1 Na1 3.7471(6) 3
Na1 Na1 3.7471(6) 4_655
Na1 Na1 3.7471(6) 3_545
Na2 O1 2.3585(14) 2_556
Na2 O1 2.3585(14) 3_556
Na2 O1 2.3585(14) 1_556
Na2 O1 2.3585(14) 4_556
Na2 Cl1 2.5834(19) .
Na2 Cl1 2.7575(19) 1_556
Na2 Na1 3.2868(10) 3_556
Na2 Na1 3.2868(10) 2_556
Na2 Na1 3.2868(10) 1_556
Na2 Na1 3.2868(10) 4_556
Mo1 O1 1.7622(13) 12_654
Mo1 O1 1.7622(13) 2_655
Mo1 O1 1.7622(13) 11_664
Mo1 O1 1.7622(13) .
O1 Na2 2.3585(14) 1_554
O1 Na1 2.5167(10) 3
Cl1 Na2 2.7575(19) 1_554
Cl1 Na1 2.7714(5) 4
Cl1 Na1 2.7714(5) 3
Cl1 Na1 2.7714(5) 2
